data_7238113
loop_
_publ_author_name
'Churakov, Andrei V.'
'Prikhodchenko, Petr V.'
'Howard, Judith A. K.'

_publ_section_title
;
 The preparation and crystal structures of novel perhydrates
 Ph4X+Hal--&#x00B7;nH2O2: anionic hydrogen-bonded chains containing
 hydrogen peroxide
;
_journal_issue 110
_journal_name_full CrystEngComm
_journal_page_first 664
_journal_paper_doi 10.1039/b511834d
_journal_volume 7
_journal_year 2005
_chemical_formula_moiety 'C24 H20 P 1+, Cl 1-, 1.85(H2 O2), 0.15(H2 O)'
_chemical_formula_sum 'C24 H24 Cl O3.85 P'
_chemical_formula_weight 440.45
_chemical_name_systematic
;
Tetraphenylphosphonium chloride, hydrogenperoxide water solvate
;
_space_group_IT_number 2
_space_group_name_Hall '-P 1'
_space_group_name_H-M_alt 'P -1'
_symmetry_cell_setting triclinic
_symmetry_space_group_name_H-M 'P -1'
_atom_sites_solution_hydrogens difmap
_atom_sites_solution_primary direct
_atom_sites_solution_secondary difmap
_audit_creation_method SHELXL-97
_cell_angle_alpha 75.1020(10)
_cell_angle_beta 73.2320(10)
_cell_angle_gamma 71.1840(10)
_cell_formula_units_Z 2
_cell_length_a 9.6207(3)
_cell_length_b 11.1229(3)
_cell_length_c 11.5791(3)
_cell_measurement_reflns_used 4875
_cell_measurement_temperature 120(2)
_cell_measurement_theta_max 29.638
_cell_measurement_theta_min 2.295
_cell_volume 1104.44(5)
_computing_structure_refinement 'SHELXL-97 (Sheldrick, 1997)'
_computing_structure_solution 'SHELXS-97 (Sheldrick, 1990)'
_diffrn_ambient_temperature 120(2)
_diffrn_measured_fraction_theta_full 0.951
_diffrn_measured_fraction_theta_max 0.951
_diffrn_measurement_device_type 'Bruker SMART APEX'
_diffrn_measurement_method \w
_diffrn_radiation_monochromator graphite
_diffrn_radiation_source 'fine-focus sealed tube'
_diffrn_radiation_type MoK\a
_diffrn_radiation_wavelength 0.71073
_diffrn_reflns_av_R_equivalents 0.0136
_diffrn_reflns_av_sigmaI/netI 0.0263
_diffrn_reflns_limit_h_max 12
_diffrn_reflns_limit_h_min -12
_diffrn_reflns_limit_k_max 14
_diffrn_reflns_limit_k_min -11
_diffrn_reflns_limit_l_max 14
_diffrn_reflns_limit_l_min -14
_diffrn_reflns_number 8126
_diffrn_reflns_theta_full 27.00
_diffrn_reflns_theta_max 27.00
_diffrn_reflns_theta_min 2.46
_exptl_absorpt_coefficient_mu 0.272
_exptl_absorpt_correction_T_max 0.9733
_exptl_absorpt_correction_T_min 0.9227
_exptl_absorpt_correction_type multi-scan
_exptl_crystal_colour colourless
_exptl_crystal_density_diffrn 1.324
_exptl_crystal_density_method 'not measured'
_exptl_crystal_description block
_exptl_crystal_F_000 462
_exptl_crystal_size_max 0.30
_exptl_crystal_size_mid 0.20
_exptl_crystal_size_min 0.10
_refine_diff_density_max 0.703
_refine_diff_density_min -0.323
_refine_diff_density_rms 0.047
_refine_ls_extinction_method none
_refine_ls_goodness_of_fit_ref 1.070
_refine_ls_hydrogen_treatment mixed
_refine_ls_matrix_type full
_refine_ls_number_parameters 376
_refine_ls_number_reflns 4596
_refine_ls_number_restraints 0
_refine_ls_restrained_S_all 1.070
_refine_ls_R_factor_all 0.0376
_refine_ls_R_factor_gt 0.0337
_refine_ls_shift/su_max 0.001
_refine_ls_shift/su_mean 0.000
_refine_ls_structure_factor_coef Fsqd
_refine_ls_weighting_details 'calc w=1/[\s^2^(Fo^2^)+(0.0519P)^2^+0.3340P] where P=(Fo^2^+2Fc^2^)/3'
_refine_ls_weighting_scheme calc
_refine_ls_wR_factor_gt 0.0919
_refine_ls_wR_factor_ref 0.0943
_reflns_number_gt 4125
_reflns_number_total 4596
_reflns_threshold_expression I>2\s(I)
_cod_data_source_file b511834d.txt
_cod_data_source_block 1
_cod_database_code 7238113

loop_
_symmetry_equiv_pos_as_xyz
'x, y, z'
'-x, -y, -z'

loop_
_atom_site_label
_atom_site_type_symbol
_atom_site_fract_x
_atom_site_fract_y
_atom_site_fract_z
_atom_site_U_iso_or_equiv
_atom_site_adp_type
_atom_site_occupancy
_atom_site_symmetry_multiplicity
_atom_site_calc_flag
_atom_site_refinement_flags
_atom_site_disorder_assembly
_atom_site_disorder_group
P1 P 0.00696(4) 0.69801(3) 0.15132(3) 0.01785(10) Uani 1 1 d . . .
C21 C -0.00433(15) 0.55124(13) 0.25874(12) 0.0208(3) Uani 1 1 d . . .
C31 C -0.15078(15) 0.75516(13) 0.07978(13) 0.0220(3) Uani 1 1 d . . .
C41 C 0.17605(14) 0.66672(13) 0.03424(12) 0.0201(3) Uani 1 1 d . . .
C46 C 0.25008(15) 0.54130(14) 0.01397(13) 0.0234(3) Uani 1 1 d . . .
C26 C 0.10570(16) 0.49671(14) 0.32811(13) 0.0256(3) Uani 1 1 d . . .
C42 C 0.22543(16) 0.77141(14) -0.04347(13) 0.0246(3) Uani 1 1 d . . .
C22 C -0.11598(17) 0.49071(14) 0.27193(14) 0.0274(3) Uani 1 1 d . . .
C12 C 0.15630(16) 0.80967(15) 0.24677(13) 0.0250(3) Uani 1 1 d . . .
C44 C 0.42215(16) 0.62450(16) -0.16082(13) 0.0292(3) Uani 1 1 d . . .
C36 C -0.12645(17) 0.76876(14) -0.04731(13) 0.0257(3) Uani 1 1 d . . .
C11 C 0.01665(15) 0.81817(13) 0.22597(12) 0.0200(3) Uani 1 1 d . . .
C45 C 0.37408(17) 0.52075(16) -0.08376(14) 0.0291(3) Uani 1 1 d . . .
C43 C 0.34845(17) 0.74926(16) -0.14136(14) 0.0282(3) Uani 1 1 d . . .
C25 C 0.10336(19) 0.38150(15) 0.40999(14) 0.0308(3) Uani 1 1 d . . .
C35 C -0.24825(19) 0.81194(15) -0.10268(15) 0.0313(3) Uani 1 1 d . . .
C32 C -0.29820(16) 0.78463(14) 0.15134(14) 0.0265(3) Uani 1 1 d . . .
C34 C -0.39356(18) 0.84369(15) -0.03192(16) 0.0335(4) Uani 1 1 d . . .
C16 C -0.11035(17) 0.91462(14) 0.26636(14) 0.0266(3) Uani 1 1 d . . .
C24 C -0.0084(2) 0.32265(15) 0.42380(14) 0.0345(4) Uani 1 1 d . . .
C33 C -0.41872(17) 0.83006(15) 0.09416(16) 0.0324(3) Uani 1 1 d . . .
C13 C 0.16766(18) 0.89887(16) 0.30585(14) 0.0299(3) Uani 1 1 d . . .
C23 C -0.11769(19) 0.37604(16) 0.35584(15) 0.0342(4) Uani 1 1 d . . .
C14 C 0.04157(19) 0.99546(15) 0.34407(13) 0.0302(3) Uani 1 1 d . . .
C15 C -0.09758(19) 1.00309(15) 0.32598(14) 0.0313(3) Uani 1 1 d . . .
Cl1 Cl 0.49624(5) 0.76028(3) -0.49301(3) 0.03384(11) Uani 1 1 d . . .
O11 O 0.51466(13) 0.98755(11) -0.31573(11) 0.0353(3) Uani 1 1 d . . .
O12 O 0.64596(14) 0.89159(12) -0.36743(12) 0.0402(3) Uani 1 1 d . . .
O21 O 0.3735(3) 0.5404(3) -0.5956(2) 0.0368(5) Uani 0.85 1 d P A 1
O22 O 0.4861(2) 0.6055(2) -0.67532(18) 0.0337(4) Uani 0.85 1 d P A 1
O1 O 0.4235(18) 0.5697(19) -0.6433(17) 0.066(5) Uani 0.15 1 d P B 2
H5 H 0.4416 0.6174 -0.6058 0.080 Uiso 0.15 1 d PR B 2
H6 H 0.4428 0.4902 -0.6106 0.080 Uiso 0.15 1 d PR B 2
H1 H 0.519(2) 1.054(2) -0.380(2) 0.048(6) Uiso 1 1 d . . .
H2 H 0.600(3) 0.856(2) -0.405(2) 0.065(7) Uiso 1 1 d . D .
H3 H 0.432(4) 0.464(3) -0.568(3) 0.078(10) Uiso 0.85 1 d P C 1
H4 H 0.489(3) 0.648(3) -0.625(3) 0.055(8) Uiso 0.85 1 d P D 1
H12 H 0.245(2) 0.7448(17) 0.2173(16) 0.027(4) Uiso 1 1 d . . .
H13 H 0.264(2) 0.8918(17) 0.3190(17) 0.033(5) Uiso 1 1 d . . .
H14 H 0.047(2) 1.0607(18) 0.3841(18) 0.036(5) Uiso 1 1 d . . .
H15 H -0.187(2) 1.0677(19) 0.3566(18) 0.041(5) Uiso 1 1 d . . .
H16 H -0.208(2) 0.9196(17) 0.2534(17) 0.033(5) Uiso 1 1 d . . .
H22 H -0.191(2) 0.5295(17) 0.2233(17) 0.034(5) Uiso 1 1 d . . .
H23 H -0.195(2) 0.3360(18) 0.3670(17) 0.038(5) Uiso 1 1 d . . .
H24 H -0.010(2) 0.248(2) 0.4810(19) 0.045(5) Uiso 1 1 d . . .
H25 H 0.177(2) 0.3441(19) 0.4574(18) 0.040(5) Uiso 1 1 d . . .
H26 H 0.1850(19) 0.5414(16) 0.3222(16) 0.028(4) Uiso 1 1 d . . .
H32 H -0.3163(18) 0.7750(16) 0.2390(17) 0.027(4) Uiso 1 1 d . . .
H33 H -0.474(2) 0.8759(17) -0.0681(17) 0.034(5) Uiso 1 1 d . . .
H34 H -0.520(2) 0.8497(18) 0.1460(18) 0.037(5) Uiso 1 1 d . . .
H35 H -0.232(2) 0.8195(18) -0.1884(19) 0.038(5) Uiso 1 1 d . . .
H36 H -0.027(2) 0.7447(17) -0.0954(17) 0.030(4) Uiso 1 1 d . . .
H42 H 0.1724(19) 0.8603(17) -0.0297(16) 0.027(4) Uiso 1 1 d . . .
H43 H 0.384(2) 0.8206(18) -0.1941(17) 0.031(4) Uiso 1 1 d . . .
H44 H 0.508(2) 0.6101(17) -0.2276(16) 0.028(4) Uiso 1 1 d . . .
H45 H 0.426(2) 0.4342(19) -0.0975(17) 0.036(5) Uiso 1 1 d . . .
H46 H 0.2127(19) 0.4671(17) 0.0702(16) 0.028(4) Uiso 1 1 d . . .

loop_
_atom_site_aniso_label
_atom_site_aniso_U_11
_atom_site_aniso_U_22
_atom_site_aniso_U_33
_atom_site_aniso_U_23
_atom_site_aniso_U_13
_atom_site_aniso_U_12
P1 0.01757(16) 0.01783(18) 0.01801(17) -0.00269(12) -0.00346(12) -0.00547(12)
C21 0.0228(6) 0.0182(6) 0.0184(6) -0.0035(5) -0.0005(5) -0.0052(5)
C31 0.0216(6) 0.0199(6) 0.0253(7) -0.0020(5) -0.0083(5) -0.0056(5)
C41 0.0191(6) 0.0238(7) 0.0183(6) -0.0047(5) -0.0039(5) -0.0064(5)
C46 0.0255(7) 0.0233(7) 0.0228(7) -0.0049(5) -0.0059(5) -0.0073(5)
C26 0.0274(7) 0.0243(7) 0.0232(7) -0.0049(5) -0.0052(5) -0.0043(6)
C42 0.0257(7) 0.0246(7) 0.0233(7) -0.0038(5) -0.0031(5) -0.0089(6)
C22 0.0265(7) 0.0242(7) 0.0309(8) -0.0052(6) -0.0031(6) -0.0091(6)
C12 0.0240(7) 0.0276(7) 0.0246(7) -0.0061(6) -0.0028(5) -0.0098(6)
C44 0.0242(7) 0.0413(9) 0.0215(7) -0.0094(6) -0.0013(6) -0.0084(6)
C36 0.0292(7) 0.0249(7) 0.0254(7) -0.0019(6) -0.0075(6) -0.0113(6)
C11 0.0249(6) 0.0180(6) 0.0171(6) -0.0021(5) -0.0035(5) -0.0076(5)
C45 0.0290(7) 0.0304(8) 0.0267(7) -0.0115(6) -0.0044(6) -0.0031(6)
C43 0.0279(7) 0.0352(8) 0.0227(7) -0.0012(6) -0.0038(6) -0.0149(6)
C25 0.0408(8) 0.0242(7) 0.0211(7) -0.0037(6) -0.0067(6) -0.0007(6)
C35 0.0424(9) 0.0284(8) 0.0297(8) 0.0037(6) -0.0181(7) -0.0161(7)
C32 0.0235(7) 0.0270(7) 0.0290(8) -0.0050(6) -0.0054(6) -0.0071(6)
C34 0.0336(8) 0.0258(8) 0.0477(10) 0.0019(7) -0.0243(7) -0.0100(6)
C16 0.0282(7) 0.0238(7) 0.0260(7) -0.0047(6) -0.0063(6) -0.0044(6)
C24 0.0516(10) 0.0187(7) 0.0232(7) -0.0023(6) 0.0031(7) -0.0075(7)
C33 0.0227(7) 0.0279(8) 0.0467(9) -0.0054(7) -0.0104(7) -0.0056(6)
C13 0.0354(8) 0.0350(8) 0.0258(7) -0.0058(6) -0.0050(6) -0.0195(7)
C23 0.0383(8) 0.0279(8) 0.0351(8) -0.0073(6) 0.0045(7) -0.0170(7)
C14 0.0488(9) 0.0262(8) 0.0199(7) -0.0051(6) -0.0038(6) -0.0184(7)
C15 0.0404(8) 0.0232(7) 0.0266(7) -0.0082(6) -0.0033(6) -0.0042(6)
Cl1 0.0564(2) 0.02422(19) 0.0281(2) -0.00030(14) -0.01694(17) -0.01728(17)
O11 0.0425(6) 0.0289(6) 0.0297(6) -0.0061(5) -0.0020(5) -0.0081(5)
O12 0.0402(6) 0.0381(7) 0.0449(7) -0.0172(5) -0.0188(6) 0.0018(5)
O21 0.0310(11) 0.0372(10) 0.0448(13) -0.0077(9) -0.0060(8) -0.0146(8)
O22 0.0381(11) 0.0412(9) 0.0255(7) -0.0099(6) -0.0013(8) -0.0176(8)
O1 0.056(14) 0.086(18) 0.073(17) -0.048(13) -0.041(11) 0.009(9)

loop_
_atom_type_symbol
_atom_type_description
_atom_type_scat_dispersion_real
_atom_type_scat_dispersion_imag
_atom_type_scat_source
C C 0.0033 0.0016 'International Tables Vol C Tables 4.2.6.8 and 6.1.1.4'
H H 0.0000 0.0000 'International Tables Vol C Tables 4.2.6.8 and 6.1.1.4'
O O 0.0106 0.0060 'International Tables Vol C Tables 4.2.6.8 and 6.1.1.4'
P P 0.1023 0.0942 'International Tables Vol C Tables 4.2.6.8 and 6.1.1.4'
Cl Cl 0.1484 0.1585 'International Tables Vol C Tables 4.2.6.8 and 6.1.1.4'

loop_
_geom_angle_atom_site_label_1
_geom_angle_atom_site_label_2
_geom_angle_atom_site_label_3
_geom_angle
_geom_angle_site_symmetry_1
_geom_angle_site_symmetry_3
C41 P1 C21 109.17(6) . .
C41 P1 C31 108.21(6) . .
C21 P1 C31 109.86(6) . .
C41 P1 C11 107.41(6) . .
C21 P1 C11 110.64(6) . .
C31 P1 C11 111.47(6) . .
C41 P1 P1 69.27(4) . 2_565
C21 P1 P1 73.69(5) . 2_565
C31 P1 P1 67.48(5) . 2_565
C11 P1 P1 175.44(4) . 2_565
C41 P1 P1 79.87(4) . 2_575
C21 P1 P1 168.61(5) . 2_575
C31 P1 P1 72.50(4) . 2_575
C11 P1 P1 59.00(4) . 2_575
P1 P1 P1 116.808(10) 2_565 2_575
C22 C21 C26 120.47(13) . .
C22 C21 P1 121.96(11) . .
C26 C21 P1 117.56(10) . .
C36 C31 C32 120.00(13) . .
C36 C31 P1 119.86(11) . .
C32 C31 P1 120.14(11) . .
C46 C41 C42 120.35(12) . .
C46 C41 P1 120.56(10) . .
C42 C41 P1 118.86(10) . .
C45 C46 C41 119.42(13) . .
C45 C46 H46 121.2(10) . .
C41 C46 H46 119.4(10) . .
C25 C26 C21 119.42(14) . .
C25 C26 H26 119.1(10) . .
C21 C26 H26 121.4(9) . .
C43 C42 C41 119.47(14) . .
C43 C42 H42 120.1(10) . .
C41 C42 H42 120.4(10) . .
C23 C22 C21 119.26(15) . .
C23 C22 H22 121.4(11) . .
C21 C22 H22 119.4(11) . .
C13 C12 C11 119.63(14) . .
C13 C12 H12 119.8(10) . .
C11 C12 H12 120.5(10) . .
C43 C44 C45 120.65(14) . .
C43 C44 H44 119.4(10) . .
C45 C44 H44 120.0(10) . .
C35 C36 C31 119.95(14) . .
C35 C36 H36 119.9(11) . .
C31 C36 H36 120.1(11) . .
C16 C11 C12 119.97(13) . .
C16 C11 P1 122.05(11) . .
C12 C11 P1 117.95(11) . .
C44 C45 C46 120.10(14) . .
C44 C45 H45 120.2(11) . .
C46 C45 H45 119.7(11) . .
C44 C43 C42 120.01(14) . .
C44 C43 H43 120.0(11) . .
C42 C43 H43 119.9(11) . .
C24 C25 C26 119.93(15) . .
C24 C25 H25 120.1(12) . .
C26 C25 H25 119.9(12) . .
C34 C35 C36 119.84(15) . .
C34 C35 H35 120.3(12) . .
C36 C35 H35 119.9(12) . .
C33 C32 C31 119.28(14) . .
C33 C32 H32 120.0(10) . .
C31 C32 H32 120.7(10) . .
C33 C34 C35 120.57(14) . .
C33 C34 H33 119.1(12) . .
C35 C34 H33 120.3(12) . .
C15 C16 C11 119.83(14) . .
C15 C16 H16 120.1(11) . .
C11 C16 H16 120.1(11) . .
C25 C24 C23 121.00(14) . .
C25 C24 H24 118.4(12) . .
C23 C24 H24 120.6(12) . .
C34 C33 C32 120.33(15) . .
C34 C33 H34 122.2(11) . .
C32 C33 H34 117.5(11) . .
C14 C13 C12 120.06(14) . .
C14 C13 H13 121.5(11) . .
C12 C13 H13 118.5(11) . .
C24 C23 C22 119.90(15) . .
C24 C23 H23 120.5(11) . .
C22 C23 H23 119.6(12) . .
C13 C14 C15 120.69(14) . .
C13 C14 H14 121.8(11) . .
C15 C14 H14 117.5(11) . .
C14 C15 C16 119.80(14) . .
C14 C15 H15 120.9(12) . .
C16 C15 H15 119.2(12) . .
H1 Cl1 H4 96.3(9) 2_674 .
H1 Cl1 H2 80.2(8) 2_674 .
H4 Cl1 H2 156.5(9) . .
H1 Cl1 H3 156.7(10) 2_674 2_664
H4 Cl1 H3 65.1(11) . 2_664
H2 Cl1 H3 111.0(10) . 2_664
H1 Cl1 Cl1 137.0(6) 2_674 2_664
H4 Cl1 Cl1 40.6(7) . 2_664
H2 Cl1 Cl1 138.1(6) . 2_664
H3 Cl1 Cl1 27.2(8) 2_664 2_664
O12 O11 H1 98.6(14) . .
O11 O12 H2 99.2(15) . .
O22 O21 H5 34.0 . .
O22 O21 H6 73.2 . .
H5 O21 H6 92.1 . .
O22 O21 H3 101(2) . .
H5 O21 H3 105.3 . .
H6 O21 H3 34.7 . .
O21 O22 H5 55.3 . .
O21 O22 H6 29.1 . .
H5 O22 H6 73.0 . .
O21 O22 H4 98.4(19) . .
H5 O22 H4 43.3 . .
H6 O22 H4 110.5 . .
H5 O1 H6 114.1 . .
H5 O1 H3 102.8 . .
H6 O1 H3 16.1 . .
H5 O1 H4 22.0 . .
H6 O1 H4 121.6 . .
H3 O1 H4 115(2) . .

loop_
_geom_bond_atom_site_label_1
_geom_bond_atom_site_label_2
_geom_bond_distance
_geom_bond_site_symmetry_2
P1 C41 1.7918(13) .
P1 C21 1.7935(13) .
P1 C31 1.7960(13) .
P1 C11 1.8063(14) .
P1 P1 6.3475(7) 2_565
P1 P1 6.7093(7) 2_575
C21 C22 1.396(2) .
C21 C26 1.400(2) .
C31 C36 1.397(2) .
C31 C32 1.4026(19) .
C41 C46 1.393(2) .
C41 C42 1.4009(19) .
C46 C45 1.391(2) .
C46 H46 1.008(17) .
C26 C25 1.387(2) .
C26 H26 1.015(18) .
C42 C43 1.388(2) .
C42 H42 0.986(18) .
C22 C23 1.392(2) .
C22 H22 0.964(19) .
C12 C13 1.388(2) .
C12 C11 1.4018(19) .
C12 H12 0.963(18) .
C44 C43 1.383(2) .
C44 C45 1.385(2) .
C44 H44 0.956(18) .
C36 C35 1.388(2) .
C36 H36 0.951(18) .
C11 C16 1.3947(19) .
C45 H45 0.96(2) .
C43 H43 0.964(18) .
C25 C24 1.382(2) .
C25 H25 0.95(2) .
C35 C34 1.386(2) .
C35 H35 0.94(2) .
C32 C33 1.390(2) .
C32 H32 0.962(18) .
C34 C33 1.385(2) .
C34 H33 0.913(19) .
C16 C15 1.391(2) .
C16 H16 0.977(19) .
C24 C23 1.383(3) .
C24 H24 0.92(2) .
C33 H34 0.971(19) .
C13 C14 1.384(2) .
C13 H13 0.959(19) .
C23 H23 0.95(2) .
C14 C15 1.387(2) .
C14 H14 0.98(2) .
C15 H15 0.97(2) .
Cl1 H1 2.19(2) 2_674
Cl1 H4 2.24(3) .
Cl1 H2 2.24(3) .
Cl1 H3 2.34(4) 2_664
Cl1 Cl1 5.8106(7) 2_664
O11 O12 1.4546(16) .
O11 H1 0.91(2) .
O12 H2 0.92(3) .
O21 O22 1.461(2) .
O21 H5 1.2007 .
O21 H6 0.7275 .
O21 H3 0.89(4) .
O22 H5 0.8175 .
O22 H6 1.4315 .
O22 H4 0.85(3) .
O1 H5 0.8499 .
O1 H6 0.8500 .
O1 H3 1.27(3) .
O1 H4 1.32(3) .

loop_
_geom_hbond_atom_site_label_D
_geom_hbond_atom_site_label_H
_geom_hbond_atom_site_label_A
_geom_hbond_distance_DH
_geom_hbond_distance_HA
_geom_hbond_distance_DA
_geom_hbond_angle_DHA
_geom_hbond_site_symmetry_A
O12 H2 Cl1 0.92(3) 2.24(3) 3.1591(14) 177(2) .
O22 H4 Cl1 0.85(3) 2.24(3) 3.087(2) 180(3) .
O11 H1 Cl1 0.91(2) 2.19(2) 3.0875(12) 169(2) 2_674
O21 H3 Cl1 0.89(4) 2.34(4) 3.176(3) 156(3) 2_664
O1 H5 Cl1 0.85 2.55 3.401(15) 179.9 .
O1 H6 Cl1 0.85 2.68 3.53(2) 179.9 2_664

loop_
_geom_torsion_atom_site_label_1
_geom_torsion_atom_site_label_2
_geom_torsion_atom_site_label_3
_geom_torsion_atom_site_label_4
_geom_torsion
H1 O11 O12 H2 -90(2)
H3 O21 O22 H4 -97(3)
